data_7156231
loop_
_publ_author_name
'Yang, Xing'
'Zhang, Feng'
'Zhou, Yang'
'Huang, Yi-Yong'

_publ_section_title
;
 Neighboring phenolic group-activated gem-difluoroallylboration of imines
 for the catalyst-free synthesis of gem-difluorohomoallylamines.
;
_journal_issue 18
_journal_name_full 'Organic &amp; biomolecular chemistry'
_journal_page_first 3367
_journal_page_last 3371
_journal_paper_doi 10.1039/c8ob00541a
_journal_volume 16
_journal_year 2018
_chemical_formula_sum 'C24 H20 F2 N2 O4 S'
_chemical_formula_weight 470.48
_space_group_crystal_system monoclinic
_space_group_IT_number 14
_space_group_name_Hall '-P 2ybc'
_space_group_name_H-M_alt 'P 1 21/c 1'
_symmetry_space_group_name_Hall '-P 2ybc'
_symmetry_space_group_name_H-M 'P 1 21/c 1'
_atom_sites_solution_hydrogens geom
_audit_creation_method SHELXL-2014/7
_audit_update_record
;
2018-03-23 deposited with the CCDC.
2018-04-11 downloaded from the CCDC.
;
_cell_angle_alpha 90
_cell_angle_beta 98.239(11)
_cell_angle_gamma 90
_cell_formula_units_Z 4
_cell_length_a 10.457(6)
_cell_length_b 18.104(11)
_cell_length_c 11.424(7)
_cell_measurement_reflns_used 992
_cell_measurement_temperature 120(2)
_cell_measurement_theta_max 24.41
_cell_measurement_theta_min 2.25
_cell_volume 2140(2)
_computing_cell_refinement 'Bruker SAINT'
_computing_data_collection 'Bruker APEX2'
_computing_data_reduction 'Bruker SAINT'
_computing_molecular_graphics 'Bruker SHELXTL'
_computing_publication_material 'Bruker SHELXTL'
_computing_structure_refinement 'SHELXL-2014/7 (Sheldrick, 2014)'
_computing_structure_solution 'SHELXS-97 (Sheldrick, 2008)'
_diffrn_ambient_temperature 120(2)
_diffrn_measured_fraction_theta_full 0.998
_diffrn_measured_fraction_theta_max 0.998
_diffrn_measurement_device_type 'Bruker APEX-II CCD'
_diffrn_measurement_method '\f and \w scans'
_diffrn_radiation_type MoK\a
_diffrn_radiation_wavelength 0.71073
_diffrn_reflns_av_R_equivalents 0.1128
_diffrn_reflns_av_unetI/netI 0.1021
_diffrn_reflns_Laue_measured_fraction_full 0.998
_diffrn_reflns_Laue_measured_fraction_max 0.998
_diffrn_reflns_limit_h_max 12
_diffrn_reflns_limit_h_min -12
_diffrn_reflns_limit_k_max 21
_diffrn_reflns_limit_k_min -21
_diffrn_reflns_limit_l_max 13
_diffrn_reflns_limit_l_min -13
_diffrn_reflns_number 14986
_diffrn_reflns_point_group_measured_fraction_full 0.998
_diffrn_reflns_point_group_measured_fraction_max 0.998
_diffrn_reflns_theta_full 24.998
_diffrn_reflns_theta_max 24.998
_diffrn_reflns_theta_min 1.968
_exptl_absorpt_coefficient_mu 0.204
_exptl_absorpt_correction_type none
_exptl_crystal_density_diffrn 1.460
_exptl_crystal_density_meas 0
_exptl_crystal_F_000 976
_exptl_crystal_size_max 0.130
_exptl_crystal_size_mid 0.120
_exptl_crystal_size_min 0.100
_refine_diff_density_max 0.372
_refine_diff_density_min -0.373
_refine_diff_density_rms 0.078
_refine_ls_extinction_method none
_refine_ls_goodness_of_fit_ref 1.052
_refine_ls_hydrogen_treatment constr
_refine_ls_matrix_type full
_refine_ls_number_parameters 299
_refine_ls_number_reflns 3768
_refine_ls_number_restraints 0
_refine_ls_restrained_S_all 1.052
_refine_ls_R_factor_all 0.0969
_refine_ls_R_factor_gt 0.0596
_refine_ls_shift/su_max 0.007
_refine_ls_shift/su_mean 0.000
_refine_ls_structure_factor_coef Fsqd
_refine_ls_weighting_details 'w=1/[\s^2^(Fo^2^)+(0.0469P)^2^+0.2798P] where P=(Fo^2^+2Fc^2^)/3'
_refine_ls_weighting_scheme calc
_refine_ls_wR_factor_gt 0.1309
_refine_ls_wR_factor_ref 0.1482
_reflns_Friedel_coverage 0.000
_reflns_number_gt 2489
_reflns_number_total 3768
_reflns_threshold_expression 'I > 2\s(I)'
_cod_data_source_file c8ob00541a2.cif
_cod_data_source_block T
_cod_depositor_comments 'Adding full bibliography for 7156231.cif.'
_cod_database_code 7156231
_shelx_shelxl_version_number 2014/7
_shelx_space_group_comment
; 
The symmetry employed for this shelxl refinement is uniquely defined 
by the following loop, which should always be used as a source of 
symmetry information in preference to the above space-group names. 
They are only intended as comments. 
;
_shelx_estimated_absorpt_t_min 0.974
_shelx_estimated_absorpt_t_max 0.980

loop_
_space_group_symop_operation_xyz
'x, y, z'
'-x, y+1/2, -z+1/2'
'-x, -y, -z'
'x, -y-1/2, z-1/2'

loop_
_atom_site_label
_atom_site_type_symbol
_atom_site_fract_x
_atom_site_fract_y
_atom_site_fract_z
_atom_site_U_iso_or_equiv
_atom_site_adp_type
_atom_site_occupancy
_atom_site_site_symmetry_order
_atom_site_calc_flag
_atom_site_refinement_flags_posn
_atom_site_refinement_flags_adp
C1 C 1.0950(3) 0.30424(16) 0.3979(3) 0.0280(8) Uani 1 1 d . .
C2 C 1.1422(3) 0.32305(17) 0.2930(3) 0.0306(8) Uani 1 1 d . .
C3 C 1.2688(4) 0.32655(18) 0.2866(3) 0.0363(9) Uani 1 1 d . .
H3 H 1.2978 0.3400 0.2144 0.044 Uiso 1 1 calc R U
C4 C 1.3580(4) 0.3104(2) 0.3860(3) 0.0424(10) Uani 1 1 d . .
H4 H 1.4481 0.3115 0.3819 0.051 Uiso 1 1 calc R U
C5 C 1.3137(3) 0.29288(19) 0.4900(3) 0.0369(9) Uani 1 1 d . .
H5 H 1.3738 0.2832 0.5588 0.044 Uiso 1 1 calc R U
C6 C 1.1841(3) 0.28914(17) 0.4959(3) 0.0333(9) Uani 1 1 d . .
H6 H 1.1553 0.2760 0.5683 0.040 Uiso 1 1 calc R U
C7 C 0.9081(3) 0.29137(17) 0.5024(3) 0.0282(8) Uani 1 1 d . .
H7 H 0.9567 0.2507 0.5485 0.034 Uiso 1 1 calc R U
C8 C 0.9202(3) 0.35924(17) 0.5812(3) 0.0282(8) Uani 1 1 d . .
C9 C 0.9713(3) 0.35308(18) 0.6978(3) 0.0292(8) Uani 1 1 d . .
H9 H 0.9963 0.3060 0.7301 0.035 Uiso 1 1 calc R U
C10 C 0.9865(3) 0.41487(18) 0.7683(3) 0.0334(9) Uani 1 1 d . .
C11 C 0.9503(4) 0.48331(18) 0.7237(3) 0.0397(9) Uani 1 1 d . .
H11 H 0.9625 0.5259 0.7725 0.048 Uiso 1 1 calc R U
C12 C 0.8963(4) 0.48908(19) 0.6072(4) 0.0416(10) Uani 1 1 d . .
H12 H 0.8682 0.5359 0.5757 0.050 Uiso 1 1 calc R U
C13 C 0.8826(4) 0.42816(18) 0.5364(3) 0.0367(9) Uani 1 1 d . .
H13 H 0.8469 0.4331 0.4555 0.044 Uiso 1 1 calc R U
C14 C 1.0420(4) 0.40700(19) 0.8911(4) 0.0398(10) Uani 1 1 d . .
C15 C 0.7690(3) 0.26633(18) 0.4746(3) 0.0301(8) Uani 1 1 d . .
C16 C 0.7065(3) 0.24893(17) 0.5811(3) 0.0264(8) Uani 1 1 d . .
C17 C 0.6317(3) 0.29278(18) 0.6300(3) 0.0355(9) Uani 1 1 d . .
H17A H 0.6055 0.2799 0.7036 0.043 Uiso 1 1 calc R U
H17B H 0.6031 0.3378 0.5922 0.043 Uiso 1 1 calc R U
C18 C 0.6045(3) 0.08725(17) 0.4991(3) 0.0293(8) Uani 1 1 d . .
C19 C 0.4877(3) 0.11260(18) 0.4416(3) 0.0352(9) Uani 1 1 d . .
H19 H 0.4348 0.1442 0.4806 0.042 Uiso 1 1 calc R U
C20 C 0.4497(4) 0.0912(2) 0.3272(3) 0.0459(11) Uani 1 1 d . .
H20 H 0.3702 0.1091 0.2863 0.055 Uiso 1 1 calc R U
C21 C 0.5240(5) 0.0442(2) 0.2695(3) 0.0487(11) Uani 1 1 d . .
C22 C 0.6390(5) 0.0196(2) 0.3304(4) 0.0527(12) Uani 1 1 d . .
H22 H 0.6910 -0.0129 0.2922 0.063 Uiso 1 1 calc R U
C23 C 0.6804(4) 0.04066(19) 0.4439(4) 0.0444(10) Uani 1 1 d . .
H23 H 0.7606 0.0234 0.4842 0.053 Uiso 1 1 calc R U
C24 C 0.4800(6) 0.0195(2) 0.1458(4) 0.0779(17) Uani 1 1 d . .
H24A H 0.4099 0.0516 0.1094 0.117 Uiso 1 1 calc R U
H24B H 0.4489 -0.0316 0.1465 0.117 Uiso 1 1 calc R U
H24C H 0.5524 0.0221 0.1001 0.117 Uiso 1 1 calc R U
O1 O 1.0474(2) 0.33781(12) 0.1993(2) 0.0358(6) Uani 1 1 d . .
H1 H 1.0819 0.3489 0.1396 0.054 Uiso 1 1 calc R U
F2 F 0.69912(19) 0.31941(11) 0.41101(17) 0.0420(6) Uani 1 1 d . .
F3 F 0.7628(2) 0.20629(11) 0.40255(17) 0.0417(6) Uani 1 1 d . .
N1 N 1.0852(4) 0.40081(17) 0.9860(3) 0.0526(9) Uani 1 1 d . .
N2 N 0.9629(3) 0.29958(14) 0.3957(3) 0.0316(7) Uani 1 1 d . .
H2 H 0.9117 0.3017 0.3275 0.038 Uiso 1 1 calc R U
O2 O 0.7523(2) 0.18220(11) 0.63087(19) 0.0294(6) Uani 1 1 d . .
O4 O 0.7389(2) 0.06280(12) 0.7048(2) 0.0462(7) Uani 1 1 d . .
O3 O 0.5483(2) 0.14204(13) 0.6920(2) 0.0371(6) Uani 1 1 d . .
S1 S 0.65527(9) 0.11521(5) 0.64378(8) 0.0317(3) Uani 1 1 d . .

loop_
_atom_site_aniso_label
_atom_site_aniso_U_11
_atom_site_aniso_U_22
_atom_site_aniso_U_33
_atom_site_aniso_U_23
_atom_site_aniso_U_13
_atom_site_aniso_U_12
C1 0.027(2) 0.0219(17) 0.035(2) -0.0055(15) 0.0020(16) -0.0004(13)
C2 0.037(2) 0.0250(18) 0.028(2) -0.0033(15) -0.0027(17) 0.0011(15)
C3 0.041(2) 0.0334(19) 0.037(2) -0.0028(17) 0.0153(19) -0.0034(16)
C4 0.033(2) 0.052(2) 0.042(3) 0.0028(19) 0.0049(19) 0.0014(17)
C5 0.031(2) 0.044(2) 0.032(2) 0.0049(17) -0.0050(17) -0.0014(16)
C6 0.037(2) 0.0319(19) 0.032(2) 0.0013(16) 0.0086(17) -0.0023(15)
C7 0.032(2) 0.0308(18) 0.0211(19) -0.0003(14) 0.0016(16) -0.0061(15)
C8 0.0274(19) 0.0263(18) 0.032(2) 0.0009(15) 0.0061(16) -0.0051(14)
C9 0.033(2) 0.0264(18) 0.028(2) 0.0003(15) 0.0044(16) -0.0017(14)
C10 0.040(2) 0.0319(19) 0.027(2) -0.0050(16) 0.0015(17) -0.0070(16)
C11 0.054(2) 0.0261(19) 0.039(2) -0.0089(17) 0.0089(19) -0.0049(17)
C12 0.057(3) 0.0265(19) 0.041(2) 0.0026(17) 0.006(2) -0.0009(17)
C13 0.049(2) 0.032(2) 0.030(2) 0.0044(16) 0.0069(18) -0.0037(16)
C14 0.053(3) 0.030(2) 0.035(2) -0.0063(17) 0.005(2) -0.0090(17)
C15 0.035(2) 0.0295(18) 0.025(2) -0.0006(16) 0.0020(16) -0.0027(15)
C16 0.0253(19) 0.0282(18) 0.0236(19) 0.0030(15) -0.0031(15) -0.0054(14)
C17 0.037(2) 0.036(2) 0.033(2) -0.0027(17) 0.0016(18) -0.0029(16)
C18 0.034(2) 0.0278(18) 0.026(2) -0.0008(15) 0.0062(16) -0.0080(15)
C19 0.039(2) 0.035(2) 0.030(2) -0.0015(17) 0.0010(17) -0.0027(16)
C20 0.057(3) 0.045(2) 0.032(2) 0.0027(18) -0.006(2) -0.016(2)
C21 0.086(3) 0.033(2) 0.027(2) -0.0020(18) 0.012(2) -0.026(2)
C22 0.081(3) 0.041(2) 0.044(3) -0.015(2) 0.033(3) -0.012(2)
C23 0.050(3) 0.033(2) 0.053(3) -0.0062(19) 0.017(2) 0.0001(18)
C24 0.151(5) 0.060(3) 0.023(2) -0.004(2) 0.015(3) -0.051(3)
O1 0.0397(15) 0.0392(14) 0.0276(14) 0.0000(11) 0.0015(12) -0.0022(11)
F2 0.0360(12) 0.0543(13) 0.0331(13) 0.0176(10) -0.0040(10) -0.0066(9)
F3 0.0498(14) 0.0491(12) 0.0270(12) -0.0134(9) 0.0077(10) -0.0193(10)
N1 0.071(3) 0.049(2) 0.034(2) -0.0023(16) -0.0028(19) -0.0136(17)
N2 0.0311(18) 0.0389(17) 0.0241(17) -0.0025(13) 0.0014(13) -0.0046(12)
O2 0.0282(13) 0.0290(12) 0.0288(14) 0.0038(10) -0.0030(11) -0.0039(10)
O4 0.0489(17) 0.0370(14) 0.0474(18) 0.0138(12) -0.0107(14) -0.0049(12)
O3 0.0384(15) 0.0448(15) 0.0297(15) -0.0099(11) 0.0096(12) -0.0099(11)
S1 0.0360(5) 0.0304(5) 0.0273(5) 0.0017(4) -0.0005(4) -0.0071(4)

loop_
_atom_type_symbol
_atom_type_description
_atom_type_scat_dispersion_real
_atom_type_scat_dispersion_imag
_atom_type_scat_source
C C 0.0033 0.0016 'International Tables Vol C Tables 4.2.6.8 and 6.1.1.4'
H H 0.0000 0.0000 'International Tables Vol C Tables 4.2.6.8 and 6.1.1.4'
N N 0.0061 0.0033 'International Tables Vol C Tables 4.2.6.8 and 6.1.1.4'
O O 0.0106 0.0060 'International Tables Vol C Tables 4.2.6.8 and 6.1.1.4'
S S 0.1246 0.1234 'International Tables Vol C Tables 4.2.6.8 and 6.1.1.4'
F F 0.0171 0.0103 'International Tables Vol C Tables 4.2.6.8 and 6.1.1.4'

loop_
_geom_angle_atom_site_label_1
_geom_angle_atom_site_label_2
_geom_angle_atom_site_label_3
_geom_angle
C6 C1 N2 124.2(3)
C6 C1 C2 117.5(3)
N2 C1 C2 118.3(3)
C3 C2 O1 123.7(3)
C3 C2 C1 122.1(3)
O1 C2 C1 114.2(3)
C2 C3 C4 119.8(4)
C2 C3 H3 120.1
C4 C3 H3 120.1
C5 C4 C3 119.0(4)
C5 C4 H4 120.5
C3 C4 H4 120.5
C6 C5 C4 120.9(3)
C6 C5 H5 119.5
C4 C5 H5 119.5
C5 C6 C1 120.6(4)
C5 C6 H6 119.7
C1 C6 H6 119.7
N2 C7 C15 110.1(3)
N2 C7 C8 114.4(3)
C15 C7 C8 111.3(3)
N2 C7 H7 106.9
C15 C7 H7 106.9
C8 C7 H7 106.9
C9 C8 C13 119.0(3)
C9 C8 C7 120.0(3)
C13 C8 C7 121.0(3)
C8 C9 C10 120.1(3)
C8 C9 H9 120.0
C10 C9 H9 120.0
C11 C10 C9 120.9(3)
C11 C10 C14 120.0(3)
C9 C10 C14 119.0(3)
C10 C11 C12 118.8(3)
C10 C11 H11 120.6
C12 C11 H11 120.6
C13 C12 C11 120.5(3)
C13 C12 H12 119.8
C11 C12 H12 119.8
C12 C13 C8 120.7(3)
C12 C13 H13 119.7
C8 C13 H13 119.7
N1 C14 C10 179.8(5)
F2 C15 F3 105.5(3)
F2 C15 C16 108.7(3)
F3 C15 C16 109.6(3)
F2 C15 C7 109.2(3)
F3 C15 C7 109.1(3)
C16 C15 C7 114.3(3)
C17 C16 O2 123.4(3)
C17 C16 C15 125.6(3)
O2 C16 C15 110.5(3)
C16 C17 H17A 120.0
C16 C17 H17B 120.0
H17A C17 H17B 120.0
C23 C18 C19 121.0(3)
C23 C18 S1 119.9(3)
C19 C18 S1 119.0(3)
C20 C19 C18 118.5(4)
C20 C19 H19 120.7
C18 C19 H19 120.7
C19 C20 C21 121.6(4)
C19 C20 H20 119.2
C21 C20 H20 119.2
C22 C21 C20 117.9(4)
C22 C21 C24 120.7(4)
C20 C21 C24 121.3(5)
C23 C22 C21 121.9(4)
C23 C22 H22 119.1
C21 C22 H22 119.1
C22 C23 C18 119.0(4)
C22 C23 H23 120.5
C18 C23 H23 120.5
C21 C24 H24A 109.5
C21 C24 H24B 109.5
H24A C24 H24B 109.5
C21 C24 H24C 109.5
H24A C24 H24C 109.5
H24B C24 H24C 109.5
C2 O1 H1 109.5
C1 N2 C7 120.9(3)
C1 N2 H2 119.5
C7 N2 H2 119.5
C16 O2 S1 120.7(2)
O3 S1 O4 120.89(17)
O3 S1 O2 108.98(14)
O4 S1 O2 101.51(14)
O3 S1 C18 108.81(16)
O4 S1 C18 111.02(17)
O2 S1 C18 104.14(14)

loop_
_geom_bond_atom_site_label_1
_geom_bond_atom_site_label_2
_geom_bond_distance
C1 C6 1.377(5)
C1 N2 1.381(4)
C1 C2 1.401(5)
C2 C3 1.338(5)
C2 O1 1.377(4)
C3 C4 1.393(5)
C3 H3 0.9500
C4 C5 1.372(5)
C4 H4 0.9500
C5 C6 1.368(5)
C5 H5 0.9500
C6 H6 0.9500
C7 N2 1.427(4)
C7 C15 1.513(5)
C7 C8 1.518(5)
C7 H7 1.0000
C8 C9 1.366(5)
C8 C13 1.384(4)
C9 C10 1.375(5)
C9 H9 0.9500
C10 C11 1.372(5)
C10 C14 1.446(5)
C11 C12 1.373(5)
C11 H11 0.9500
C12 C13 1.363(5)
C12 H12 0.9500
C13 H13 0.9500
C14 N1 1.119(4)
C15 F2 1.354(4)
C15 F3 1.359(4)
C15 C16 1.495(5)
C16 C17 1.295(5)
C16 O2 1.391(4)
C17 H17A 0.9500
C17 H17B 0.9500
C18 C23 1.372(5)
C18 C19 1.381(5)
C18 S1 1.737(4)
C19 C20 1.366(5)
C19 H19 0.9500
C20 C21 1.382(6)
C20 H20 0.9500
C21 C22 1.374(6)
C21 C24 1.491(5)
C22 C23 1.361(5)
C22 H22 0.9500
C23 H23 0.9500
C24 H24A 0.9800
C24 H24B 0.9800
C24 H24C 0.9800
O1 H1 0.8400
N2 H2 0.8800
O2 S1 1.602(2)
O4 S1 1.406(2)
O3 S1 1.402(3)

loop_
_geom_hbond_atom_site_label_D
_geom_hbond_atom_site_label_H
_geom_hbond_atom_site_label_A
_geom_hbond_distance_DH
_geom_hbond_distance_HA
_geom_hbond_distance_DA
_geom_hbond_angle_DHA
_geom_hbond_site_symmetry_A
C7 H7 O1 1.00 2.44 3.422(4) 166.1 4_566
C17 H17A F3 0.95 2.62 3.218(4) 121.3 4_566
O1 H1 N1 0.84 1.99 2.769(4) 152.9 1_554
N2 H2 O2 0.88 2.62 3.493(4) 175.4 4_565

loop_
_geom_torsion_atom_site_label_1
_geom_torsion_atom_site_label_2
_geom_torsion_atom_site_label_3
_geom_torsion_atom_site_label_4
_geom_torsion
C6 C1 C2 C3 0.0(5)
N2 C1 C2 C3 -177.9(3)
C6 C1 C2 O1 -179.6(3)
N2 C1 C2 O1 2.5(4)
O1 C2 C3 C4 -179.8(3)
C1 C2 C3 C4 0.7(5)
C2 C3 C4 C5 -1.6(5)
C3 C4 C5 C6 1.8(5)
C4 C5 C6 C1 -1.2(5)
N2 C1 C6 C5 178.0(3)
C2 C1 C6 C5 0.3(5)
N2 C7 C8 C9 -128.0(3)
C15 C7 C8 C9 106.5(4)
N2 C7 C8 C13 50.6(4)
C15 C7 C8 C13 -74.9(4)
C13 C8 C9 C10 -0.9(5)
C7 C8 C9 C10 177.7(3)
C8 C9 C10 C11 0.4(5)
C8 C9 C10 C14 -179.4(3)
C9 C10 C11 C12 1.1(6)
C14 C10 C11 C12 -179.1(4)
C10 C11 C12 C13 -2.0(6)
C11 C12 C13 C8 1.5(6)
C9 C8 C13 C12 0.0(5)
C7 C8 C13 C12 -178.6(3)
N2 C7 C15 F2 -63.7(3)
C8 C7 C15 F2 64.2(4)
N2 C7 C15 F3 51.2(3)
C8 C7 C15 F3 179.1(3)
N2 C7 C15 C16 174.3(3)
C8 C7 C15 C16 -57.8(4)
F2 C15 C16 C17 -23.9(4)
F3 C15 C16 C17 -138.8(3)
C7 C15 C16 C17 98.4(4)
F2 C15 C16 O2 163.7(2)
F3 C15 C16 O2 48.8(3)
C7 C15 C16 O2 -74.1(3)
C23 C18 C19 C20 -1.0(5)
S1 C18 C19 C20 178.9(3)
C18 C19 C20 C21 1.2(5)
C19 C20 C21 C22 -0.5(6)
C19 C20 C21 C24 178.2(3)
C20 C21 C22 C23 -0.4(6)
C24 C21 C22 C23 -179.1(4)
C21 C22 C23 C18 0.5(6)
C19 C18 C23 C22 0.2(5)
S1 C18 C23 C22 -179.8(3)
C6 C1 N2 C7 11.5(5)
C2 C1 N2 C7 -170.8(3)
C15 C7 N2 C1 -164.1(3)
C8 C7 N2 C1 69.8(4)
C17 C16 O2 S1 66.6(4)
C15 C16 O2 S1 -120.8(2)
C16 O2 S1 O3 -47.1(3)
C16 O2 S1 O4 -175.7(2)
C16 O2 S1 C18 68.9(3)
C23 C18 S1 O3 -161.7(3)
C19 C18 S1 O3 18.3(3)
C23 C18 S1 O4 -26.3(3)
C19 C18 S1 O4 153.7(3)
C23 C18 S1 O2 82.2(3)
C19 C18 S1 O2 -97.8(3)
